data_4028670
loop_
_publ_author_name
'Paul Br\'emond'
'Teddy Butscher'
'Val\'erie Roubaud'
'Didier Siri'
'St\'ephane Viel'

_publ_section_title
;
 Intramolecular Hydrogen Bond in Alkoxyamines. Influence on the C-ON Bond
 Homolysis
;
_journal_name_full 'Journal of Organic Chemistry'
_journal_page_first 10524
_journal_page_last 10529
_journal_paper_doi 10.1021/jo401681w
_journal_volume 78
_journal_year 2013
_chemical_compound_source 'synthesis as described'
_chemical_formula_moiety 'C21 H38 N1 O5 P1'
_chemical_formula_sum 'C21 H38 N O5 P'
_chemical_formula_weight 415.49
_chemical_name_systematic
;
 ?
;
_space_group_IT_number 14
_symmetry_cell_setting monoclinic
_symmetry_Int_Tables_number 14
_symmetry_space_group_name_Hall '-P 2ybc'
_symmetry_space_group_name_H-M 'P 1 21/c 1'
_atom_sites_solution_hydrogens geom
_atom_sites_solution_primary direct
_atom_sites_solution_secondary difmap
_audit_conform_dict_location ftp://ftp.iucr.org/pub/cif_core.dic
_audit_conform_dict_name cif_core.dic
_audit_conform_dict_version 2.4
_audit_creation_date 2012-01-06T10:16:32-00:00
_audit_creation_method 'WinGX routine CIF_UPDATE'
_cell_angle_alpha 90
_cell_angle_beta 99.940(2)
_cell_angle_gamma 90
_cell_formula_units_Z 8
_cell_length_a 11.6028(6)
_cell_length_b 33.574(2)
_cell_length_c 12.8315(8)
_cell_measurement_reflns_used 29531
_cell_measurement_temperature 293(2)
_cell_measurement_theta_max 27.02
_cell_measurement_theta_min 1.72
_cell_measurement_wavelength 0.71073
_cell_volume 4923.5(5)
_computing_molecular_graphics 'Ortep-3 for Windows (Farrugia, 1997)'
_computing_publication_material 'WinGX publication routines (Farrugia, 1999)'
_computing_structure_refinement 'SHELXL-97 (Sheldrick, 2008)'
_diffrn_ambient_temperature 293(2)
_diffrn_measured_fraction_theta_full 0.803
_diffrn_measured_fraction_theta_max 0.803
_diffrn_measurement_device_type KappaCCD
_diffrn_measurement_method 'Omega + Phi scan'
_diffrn_radiation_monochromator graphite
_diffrn_radiation_probe x-ray
_diffrn_radiation_type MoK\a
_diffrn_radiation_wavelength 0.71073
_diffrn_reflns_av_R_equivalents 0.144
_diffrn_reflns_av_unetI/netI 0.1484
_diffrn_reflns_limit_h_max 14
_diffrn_reflns_limit_h_min 0
_diffrn_reflns_limit_k_max 41
_diffrn_reflns_limit_k_min 0
_diffrn_reflns_limit_l_max 15
_diffrn_reflns_limit_l_min -16
_diffrn_reflns_number 29531
_diffrn_reflns_theta_full 27.02
_diffrn_reflns_theta_max 27.02
_diffrn_reflns_theta_min 1.72
_diffrn_standards_number 0
_exptl_absorpt_coefficient_mu 0.139
_exptl_absorpt_correction_type none
_exptl_crystal_colour colourless
_exptl_crystal_density_diffrn 1.121
_exptl_crystal_description prism
_exptl_crystal_F_000 1808
_exptl_crystal_size_max 0.2
_exptl_crystal_size_mid 0.1
_exptl_crystal_size_min 0.1
_refine_diff_density_max 0.512
_refine_diff_density_min -0.875
_refine_diff_density_rms 0.21
_refine_ls_extinction_method none
_refine_ls_goodness_of_fit_ref 1.047
_refine_ls_hydrogen_treatment constr
_refine_ls_matrix_type full
_refine_ls_number_parameters 505
_refine_ls_number_reflns 8646
_refine_ls_number_restraints 0
_refine_ls_restrained_S_all 1.047
_refine_ls_R_factor_all 0.3037
_refine_ls_R_factor_gt 0.1465
_refine_ls_shift/su_max 0.000
_refine_ls_shift/su_mean 0
_refine_ls_structure_factor_coef Fsqd
_refine_ls_weighting_details 'calc w=1/[\s^2^(Fo^2^)+(0.1818P)^2^+10.0820P] where P=(Fo^2^+2Fc^2^)/3'
_refine_ls_weighting_scheme calc
_refine_ls_wR_factor_gt 0.3201
_refine_ls_wR_factor_ref 0.421
_reflns_number_gt 3391
_reflns_number_total 8646
_reflns_threshold_expression >2\s(I)
_cod_data_source_file jo401681w_si_005.cif
_cod_data_source_block stohsg1d2
_cod_original_sg_symbol_H-M 'P 21/c'
_cod_database_code 4028670

loop_
_symmetry_equiv_pos_as_xyz
'x, y, z'
'-x, y+1/2, -z+1/2'
'-x, -y, -z'
'x, -y-1/2, z-1/2'

loop_
_atom_site_label
_atom_site_type_symbol
_atom_site_fract_x
_atom_site_fract_y
_atom_site_fract_z
_atom_site_U_iso_or_equiv
_atom_site_adp_type
_atom_site_occupancy
_atom_site_symmetry_multiplicity
_atom_site_calc_flag
_atom_site_refinement_flags
C1 C 0.9605(9) 0.3376(3) 0.3071(7) 0.077(3) Uani 1 1 d .
H1 H 0.8968 0.3463 0.2513 0.093 Uiso 1 1 calc R
C2 C 0.9281(9) 0.2978(3) 0.3456(7) 0.066(2) Uani 1 1 d .
C3 C 0.8258(11) 0.2794(3) 0.3038(8) 0.094(3) Uani 1 1 d .
H3 H 0.7771 0.2908 0.2463 0.112 Uiso 1 1 calc R
C4 C 0.7941(11) 0.2442(4) 0.3457(12) 0.109(4) Uani 1 1 d .
H4 H 0.7245 0.2318 0.3162 0.131 Uiso 1 1 calc R
C5 C 0.8649(17) 0.2275(4) 0.4310(13) 0.126(5) Uani 1 1 d .
H5 H 0.8431 0.2038 0.4597 0.151 Uiso 1 1 calc R
C6 C 0.9649(15) 0.2452(4) 0.4727(9) 0.116(4) Uani 1 1 d .
H6 H 1.0118 0.2338 0.5313 0.139 Uiso 1 1 calc R
C7 C 1.0007(10) 0.2802(3) 0.4308(8) 0.089(3) Uani 1 1 d .
H7 H 1.072 0.2918 0.4591 0.107 Uiso 1 1 calc R
C8 C 1.0715(11) 0.3378(3) 0.2618(8) 0.114(4) Uani 1 1 d .
H8A H 1.0926 0.3649 0.2466 0.136 Uiso 1 1 calc R
H8B H 1.1349 0.3263 0.3119 0.136 Uiso 1 1 calc R
C9 C 0.8827(8) 0.4288(3) 0.3640(6) 0.072(2) Uani 1 1 d .
H9 H 0.9006 0.4515 0.4118 0.086 Uiso 1 1 calc R
C10 C 0.7935(11) 0.3404(3) 0.5382(8) 0.114(4) Uani 1 1 d .
H10A H 0.7609 0.327 0.4727 0.136 Uiso 1 1 calc R
H10B H 0.8731 0.331 0.56 0.136 Uiso 1 1 calc R
C11 C 0.7243(12) 0.3307(4) 0.6195(11) 0.153(6) Uani 1 1 d .
H11A H 0.7611 0.3417 0.6859 0.229 Uiso 1 1 calc R
H11B H 0.7192 0.3022 0.6259 0.229 Uiso 1 1 calc R
H11C H 0.6472 0.3416 0.6001 0.229 Uiso 1 1 calc R
C12 C 0.5774(18) 0.4374(7) 0.470(3) 0.285(16) Uani 1 1 d .
H12A H 0.522 0.4495 0.4142 0.342 Uiso 1 1 calc R
H12B H 0.5607 0.409 0.467 0.342 Uiso 1 1 calc R
C13 C 0.553(3) 0.4473(10) 0.542(3) 0.46(3) Uani 1 1 d .
H13A H 0.5583 0.4256 0.5909 0.696 Uiso 1 1 calc R
H13B H 0.4739 0.457 0.5275 0.696 Uiso 1 1 calc R
H13C H 0.6043 0.4684 0.5713 0.696 Uiso 1 1 calc R
C14 C 1.0850(8) 0.4170(3) 0.4701(7) 0.075(3) Uani 1 1 d .
C15 C 1.0430(8) 0.4152(3) 0.5760(7) 0.091(3) Uani 1 1 d .
H15A H 0.9821 0.4345 0.5769 0.137 Uiso 1 1 calc R
H15B H 1.1072 0.4209 0.632 0.137 Uiso 1 1 calc R
H15C H 1.0133 0.389 0.586 0.137 Uiso 1 1 calc R
C16 C 1.1279(9) 0.4592(3) 0.4523(8) 0.095(3) Uani 1 1 d .
H16A H 1.1525 0.4605 0.3847 0.142 Uiso 1 1 calc R
H16B H 1.1926 0.4657 0.507 0.142 Uiso 1 1 calc R
H16C H 1.0654 0.4778 0.454 0.142 Uiso 1 1 calc R
C17 C 1.1895(8) 0.3891(3) 0.4723(8) 0.101(3) Uani 1 1 d .
H17A H 1.1675 0.3625 0.4887 0.152 Uiso 1 1 calc R
H17B H 1.2531 0.3979 0.5253 0.152 Uiso 1 1 calc R
H17C H 1.2135 0.3892 0.4044 0.152 Uiso 1 1 calc R
C18 C 0.8484(9) 0.4477(3) 0.2511(7) 0.086(3) Uani 1 1 d .
C19 C 0.8265(12) 0.4161(3) 0.1629(7) 0.124(4) Uani 1 1 d .
H19A H 0.8039 0.4289 0.0957 0.186 Uiso 1 1 calc R
H19B H 0.7652 0.3985 0.1755 0.186 Uiso 1 1 calc R
H19C H 0.8969 0.401 0.1625 0.186 Uiso 1 1 calc R
C20 C 0.9492(11) 0.4737(3) 0.2293(8) 0.119(4) Uani 1 1 d .
H20A H 1.0187 0.4578 0.2342 0.178 Uiso 1 1 calc R
H20B H 0.9622 0.4948 0.2805 0.178 Uiso 1 1 calc R
H20C H 0.9301 0.4848 0.1596 0.178 Uiso 1 1 calc R
C21 C 0.7380(11) 0.4745(4) 0.2412(10) 0.137(5) Uani 1 1 d .
H21A H 0.7463 0.4926 0.2999 0.206 Uiso 1 1 calc R
H21B H 0.6702 0.4581 0.2413 0.206 Uiso 1 1 calc R
H21C H 0.7291 0.4893 0.1763 0.206 Uiso 1 1 calc R
C22 C 1.4307(8) 0.3228(3) 0.0570(7) 0.072(2) Uani 1 1 d .
H22 H 1.3746 0.33 0.1028 0.087 Uiso 1 1 calc R
C23 C 1.4177(8) 0.2784(3) 0.0313(7) 0.076(3) Uani 1 1 d .
C24 C 1.3518(9) 0.2542(3) 0.0877(8) 0.096(3) Uani 1 1 d .
H24 H 1.3147 0.2648 0.1401 0.115 Uiso 1 1 calc R
C25 C 1.3432(11) 0.2136(4) 0.0634(11) 0.117(4) Uani 1 1 d .
H25 H 1.3025 0.197 0.1023 0.14 Uiso 1 1 calc R
C26 C 1.3925(11) 0.1981(3) -0.0147(12) 0.112(4) Uani 1 1 d .
H26 H 1.3848 0.171 -0.0294 0.134 Uiso 1 1 calc R
C27 C 1.4536(10) 0.2214(3) -0.0730(10) 0.108(4) Uani 1 1 d .
H27 H 1.4862 0.2106 -0.1281 0.13 Uiso 1 1 calc R
C28 C 1.4662(9) 0.2618(3) -0.0481(9) 0.100(3) Uani 1 1 d .
H28 H 1.5087 0.2779 -0.0867 0.119 Uiso 1 1 calc R
C29 C 1.5536(9) 0.3331(3) 0.1139(8) 0.095(3) Uani 1 1 d .
H29A H 1.6119 0.32 0.08 0.114 Uiso 1 1 calc R
H29B H 1.5664 0.3616 0.1128 0.114 Uiso 1 1 calc R
C30 C 1.3060(7) 0.4057(3) -0.0376(6) 0.067(2) Uani 1 1 d .
H30 H 1.2981 0.4258 -0.0938 0.08 Uiso 1 1 calc R
C31 C 1.1843(9) 0.3068(3) -0.1798(7) 0.084(3) Uani 1 1 d .
H31A H 1.1768 0.2951 -0.1123 0.101 Uiso 1 1 calc R
H31B H 1.2596 0.2992 -0.1967 0.101 Uiso 1 1 calc R
C32 C 1.0880(9) 0.2922(3) -0.2641(8) 0.105(4) Uani 1 1 d .
H32A H 1.0137 0.2991 -0.2457 0.157 Uiso 1 1 calc R
H32B H 1.0935 0.2638 -0.2704 0.157 Uiso 1 1 calc R
H32C H 1.0949 0.3045 -0.3304 0.157 Uiso 1 1 calc R
C33 C 0.9595(10) 0.3962(4) -0.1331(12) 0.132(5) Uani 1 1 d .
H33A H 0.9468 0.3777 -0.1921 0.159 Uiso 1 1 calc R
H33B H 0.9373 0.383 -0.0722 0.159 Uiso 1 1 calc R
C34 C 0.8890(11) 0.4309(5) -0.1588(12) 0.156(6) Uani 1 1 d .
H34A H 0.9078 0.4503 -0.1034 0.233 Uiso 1 1 calc R
H34B H 0.8079 0.4238 -0.1662 0.233 Uiso 1 1 calc R
H34C H 0.9041 0.442 -0.2242 0.233 Uiso 1 1 calc R
C35 C 1.4747(8) 0.3936(3) -0.1372(7) 0.078(3) Uani 1 1 d .
C36 C 1.5901(9) 0.3705(3) -0.1224(8) 0.106(4) Uani 1 1 d .
H36A H 1.6364 0.3773 -0.0553 0.159 Uiso 1 1 calc R
H36B H 1.6322 0.3773 -0.1781 0.159 Uiso 1 1 calc R
H36C H 1.5742 0.3424 -0.1246 0.159 Uiso 1 1 calc R
C37 C 1.3967(10) 0.3827(4) -0.2426(7) 0.112(4) Uani 1 1 d .
H37A H 1.3805 0.3546 -0.2439 0.167 Uiso 1 1 calc R
H37B H 1.4363 0.3893 -0.3001 0.167 Uiso 1 1 calc R
H37C H 1.3245 0.3972 -0.2497 0.167 Uiso 1 1 calc R
C38 C 1.5081(9) 0.4377(3) -0.1374(8) 0.100(3) Uani 1 1 d .
H38A H 1.4384 0.4536 -0.1526 0.149 Uiso 1 1 calc R
H38B H 1.5556 0.4423 -0.1905 0.149 Uiso 1 1 calc R
H38C H 1.5512 0.4449 -0.0693 0.149 Uiso 1 1 calc R
C39 C 1.3105(8) 0.4298(3) 0.0689(7) 0.077(3) Uani 1 1 d .
C40 C 1.3293(10) 0.4036(3) 0.1675(8) 0.108(4) Uani 1 1 d .
H40A H 1.3321 0.42 0.2292 0.162 Uiso 1 1 calc R
H40B H 1.4016 0.3893 0.1718 0.162 Uiso 1 1 calc R
H40C H 1.2658 0.385 0.1636 0.162 Uiso 1 1 calc R
C41 C 1.4123(10) 0.4594(3) 0.0807(9) 0.113(4) Uani 1 1 d .
H41A H 1.4089 0.4741 0.0162 0.169 Uiso 1 1 calc R
H41B H 1.485 0.4451 0.0956 0.169 Uiso 1 1 calc R
H41C H 1.4069 0.4774 0.1378 0.169 Uiso 1 1 calc R
C42 C 1.1998(11) 0.4543(4) 0.0676(9) 0.134(5) Uani 1 1 d .
H42A H 1.2122 0.4732 0.1245 0.201 Uiso 1 1 calc R
H42B H 1.1363 0.437 0.076 0.201 Uiso 1 1 calc R
H42C H 1.1811 0.4682 0.0014 0.201 Uiso 1 1 calc R
N1 N 0.9938(6) 0.4052(2) 0.3775(5) 0.0651(19) Uani 1 1 d .
N2 N 1.4198(6) 0.3853(2) -0.0406(5) 0.0639(18) Uani 1 1 d .
O1 O 0.9624(5) 0.36387(16) 0.3963(4) 0.0677(16) Uani 1 1 d .
O2 O 1.0519(10) 0.3153(2) 0.1686(6) 0.193(6) Uani 1 1 d .
H2A H 1.0949 0.3232 0.1286 0.289 Uiso 1 1 calc R
O3 O 0.6900(6) 0.3771(2) 0.3294(5) 0.113(2) Uani 1 1 d .
O4 O 0.7939(6) 0.3835(2) 0.5207(5) 0.0883(19) Uani 1 1 d .
O5 O 0.6925(6) 0.4417(2) 0.4385(6) 0.117(2) Uani 1 1 d .
O6 O 1.3971(5) 0.34233(17) -0.0438(4) 0.0681(16) Uani 1 1 d .
O7 O 1.5611(7) 0.3195(2) 0.2184(6) 0.120(3) Uani 1 1 d .
H7A H 1.5999 0.3353 0.259 0.181 Uiso 1 1 calc R
O8 O 1.1488(6) 0.3493(2) 0.0185(4) 0.093(2) Uani 1 1 d .
O9 O 1.1762(5) 0.34978(17) -0.1741(4) 0.0700(16) Uani 1 1 d .
O10 O 1.0819(5) 0.40719(19) -0.1097(5) 0.090(2) Uani 1 1 d .
P1 P 0.7592(2) 0.40329(9) 0.4094(2) 0.0854(9) Uani 1 1 d .
P2 P 1.1757(2) 0.37383(8) -0.06949(19) 0.0741(8) Uani 1 1 d .

loop_
_atom_site_aniso_label
_atom_site_aniso_U_11
_atom_site_aniso_U_22
_atom_site_aniso_U_33
_atom_site_aniso_U_23
_atom_site_aniso_U_13
_atom_site_aniso_U_12
C1 0.122(8) 0.053(6) 0.058(5) -0.004(5) 0.017(5) -0.002(5)
C2 0.090(7) 0.052(6) 0.060(6) -0.005(5) 0.021(5) 0.006(5)
C3 0.114(9) 0.076(8) 0.092(8) -0.008(6) 0.021(7) -0.008(7)
C4 0.105(9) 0.108(11) 0.119(10) -0.026(9) 0.031(8) -0.030(8)
C5 0.199(16) 0.081(9) 0.112(11) -0.017(9) 0.070(11) -0.030(11)
C6 0.195(15) 0.061(8) 0.087(8) 0.008(7) 0.010(9) 0.016(9)
C7 0.122(9) 0.064(7) 0.078(7) 0.002(6) 0.006(6) 0.007(6)
C8 0.191(12) 0.075(7) 0.093(7) -0.042(6) 0.074(8) -0.043(7)
C9 0.085(7) 0.070(6) 0.057(5) 0.001(5) 0.004(5) -0.002(5)
C10 0.158(11) 0.100(9) 0.088(7) 0.021(7) 0.037(7) -0.003(8)
C11 0.185(14) 0.134(12) 0.162(12) 0.021(9) 0.091(11) -0.028(10)
C12 0.192(18) 0.22(2) 0.52(5) 0.00(2) 0.27(3) 0.032(15)
C13 0.42(5) 0.45(5) 0.66(7) 0.21(5) 0.45(5) 0.19(4)
C14 0.077(6) 0.069(7) 0.073(6) -0.015(5) -0.003(5) 0.006(5)
C15 0.087(7) 0.113(9) 0.066(6) -0.023(6) -0.006(5) 0.002(6)
C16 0.097(8) 0.085(8) 0.094(7) -0.020(6) -0.007(6) -0.017(6)
C17 0.085(7) 0.114(9) 0.097(7) -0.025(6) -0.008(6) 0.025(7)
C18 0.097(8) 0.076(7) 0.076(7) 0.015(6) -0.007(6) -0.011(6)
C19 0.183(12) 0.119(10) 0.058(6) 0.013(6) -0.013(7) -0.024(9)
C20 0.151(11) 0.102(9) 0.102(8) 0.027(7) 0.017(8) -0.035(8)
C21 0.123(10) 0.135(11) 0.141(11) 0.050(9) -0.014(8) 0.034(9)
C22 0.084(7) 0.061(6) 0.067(6) 0.009(5) 0.002(5) -0.005(5)
C23 0.071(6) 0.075(7) 0.076(6) 0.005(6) -0.004(5) 0.002(5)
C24 0.098(8) 0.088(9) 0.101(8) 0.012(6) 0.019(6) -0.008(6)
C25 0.139(11) 0.071(9) 0.143(11) -0.004(8) 0.032(9) -0.013(8)
C26 0.111(9) 0.061(8) 0.163(12) -0.001(8) 0.020(9) -0.009(7)
C27 0.124(10) 0.068(8) 0.137(10) -0.020(7) 0.032(8) 0.006(7)
C28 0.112(9) 0.081(8) 0.116(9) -0.001(7) 0.049(7) -0.001(7)
C29 0.085(7) 0.098(8) 0.093(8) 0.002(6) -0.011(6) -0.021(6)
C30 0.076(6) 0.062(6) 0.060(5) -0.004(4) 0.004(4) -0.021(5)
C31 0.107(8) 0.065(7) 0.077(6) 0.000(5) 0.007(6) -0.009(6)
C32 0.113(8) 0.097(8) 0.095(8) -0.019(6) -0.007(7) -0.030(7)
C33 0.066(8) 0.122(11) 0.205(14) -0.003(10) 0.013(8) -0.013(8)
C34 0.080(9) 0.164(14) 0.221(16) 0.033(12) 0.020(9) 0.009(9)
C35 0.084(7) 0.090(7) 0.066(6) 0.006(5) 0.030(5) -0.022(6)
C36 0.091(8) 0.118(9) 0.114(9) 0.007(7) 0.032(7) 0.005(7)
C37 0.135(9) 0.154(11) 0.049(6) 0.004(6) 0.023(6) -0.038(8)
C38 0.103(8) 0.082(8) 0.120(8) 0.016(6) 0.036(7) -0.026(6)
C39 0.082(7) 0.069(6) 0.078(6) -0.014(5) 0.009(5) -0.004(5)
C40 0.141(10) 0.108(9) 0.074(7) -0.017(6) 0.020(6) -0.028(7)
C41 0.127(9) 0.089(8) 0.119(9) -0.035(7) 0.011(7) -0.041(7)
C42 0.157(12) 0.131(11) 0.114(9) -0.035(8) 0.023(8) 0.029(9)
N1 0.076(5) 0.056(5) 0.059(4) -0.013(4) -0.001(4) -0.003(4)
N2 0.059(4) 0.055(5) 0.076(5) -0.003(4) 0.004(4) -0.006(4)
O1 0.101(4) 0.047(3) 0.054(3) -0.009(3) 0.013(3) -0.004(3)
O2 0.385(16) 0.112(6) 0.119(6) -0.069(5) 0.150(9) -0.130(8)
O3 0.114(5) 0.114(6) 0.100(5) 0.003(4) -0.012(4) -0.047(5)
O4 0.108(5) 0.088(5) 0.071(4) 0.008(4) 0.021(4) 0.000(4)
O5 0.103(6) 0.098(6) 0.153(7) 0.001(5) 0.035(5) 0.022(4)
O6 0.076(4) 0.064(4) 0.063(4) 0.003(3) 0.008(3) -0.012(3)
O7 0.145(7) 0.112(6) 0.086(5) 0.039(4) -0.031(4) -0.039(5)
O8 0.109(5) 0.111(5) 0.065(4) 0.006(4) 0.029(3) -0.045(4)
O9 0.091(4) 0.067(4) 0.049(3) 0.004(3) 0.001(3) -0.005(3)
O10 0.058(4) 0.090(5) 0.120(5) 0.000(4) 0.004(4) 0.002(4)
P1 0.0831(19) 0.084(2) 0.0860(19) 0.0010(16) 0.0064(15) -0.0065(16)
P2 0.0696(16) 0.0808(19) 0.0716(16) -0.0001(14) 0.0111(12) -0.0160(14)

loop_
_atom_type_symbol
_atom_type_description
_atom_type_scat_dispersion_real
_atom_type_scat_dispersion_imag
_atom_type_scat_source
C C 0.0033 0.0016 'International Tables Vol C Tables 4.2.6.8 and 6.1.1.4'
H H 0 0 'International Tables Vol C Tables 4.2.6.8 and 6.1.1.4'
N N 0.0061 0.0033 'International Tables Vol C Tables 4.2.6.8 and 6.1.1.4'
O O 0.0106 0.006 'International Tables Vol C Tables 4.2.6.8 and 6.1.1.4'
P P 0.1023 0.0942 'International Tables Vol C Tables 4.2.6.8 and 6.1.1.4'

loop_
_geom_angle_atom_site_label_1
_geom_angle_atom_site_label_2
_geom_angle_atom_site_label_3
_geom_angle
O1 C1 C2 104.7(6)
O1 C1 C8 114.1(8)
C2 C1 C8 114.4(8)
O1 C1 H1 107.8
C2 C1 H1 107.8
C8 C1 H1 107.8
C3 C2 C7 119.1(9)
C3 C2 C1 121.7(9)
C7 C2 C1 119.0(10)
C2 C3 C4 120.5(11)
C2 C3 H3 119.7
C4 C3 H3 119.7
C5 C4 C3 120.0(12)
C5 C4 H4 120
C3 C4 H4 120
C6 C5 C4 119.9(13)
C6 C5 H5 120
C4 C5 H5 120
C5 C6 C7 121.4(13)
C5 C6 H6 119.3
C7 C6 H6 119.3
C6 C7 C2 118.9(11)
C6 C7 H7 120.5
C2 C7 H7 120.5
O2 C8 C1 107.7(9)
O2 C8 H8A 110.2
C1 C8 H8A 110.2
O2 C8 H8B 110.2
C1 C8 H8B 110.2
H8A C8 H8B 108.5
N1 C9 C18 113.4(7)
N1 C9 P1 114.7(6)
C18 C9 P1 113.1(6)
N1 C9 H9 104.8
C18 C9 H9 104.8
P1 C9 H9 104.8
C11 C10 O4 110.3(10)
C11 C10 H10A 109.6
O4 C10 H10A 109.6
C11 C10 H10B 109.6
O4 C10 H10B 109.6
H10A C10 H10B 108.1
C10 C11 H11A 109.5
C10 C11 H11B 109.5
H11A C11 H11B 109.5
C10 C11 H11C 109.5
H11A C11 H11C 109.5
H11B C11 H11C 109.5
C13 C12 O5 127(4)
C13 C12 H12A 105.5
O5 C12 H12A 105.5
C13 C12 H12B 105.5
O5 C12 H12B 105.5
H12A C12 H12B 106.1
C12 C13 H13A 109.5
C12 C13 H13B 109.5
H13A C13 H13B 109.5
C12 C13 H13C 109.5
H13A C13 H13C 109.5
H13B C13 H13C 109.5
N1 C14 C15 113.9(7)
N1 C14 C17 107.6(7)
C15 C14 C17 109.5(8)
N1 C14 C16 109.1(7)
C15 C14 C16 109.4(8)
C17 C14 C16 107.1(8)
C14 C15 H15A 109.5
C14 C15 H15B 109.5
H15A C15 H15B 109.5
C14 C15 H15C 109.5
H15A C15 H15C 109.5
H15B C15 H15C 109.5
C14 C16 H16A 109.5
C14 C16 H16B 109.5
H16A C16 H16B 109.5
C14 C16 H16C 109.5
H16A C16 H16C 109.5
H16B C16 H16C 109.5
C14 C17 H17A 109.5
C14 C17 H17B 109.5
H17A C17 H17B 109.5
C14 C17 H17C 109.5
H17A C17 H17C 109.5
H17B C17 H17C 109.5
C20 C18 C19 107.2(9)
C20 C18 C21 107.6(9)
C19 C18 C21 108.1(9)
C20 C18 C9 108.7(8)
C19 C18 C9 112.4(8)
C21 C18 C9 112.6(9)
C18 C19 H19A 109.5
C18 C19 H19B 109.5
H19A C19 H19B 109.5
C18 C19 H19C 109.5
H19A C19 H19C 109.5
H19B C19 H19C 109.5
C18 C20 H20A 109.5
C18 C20 H20B 109.5
H20A C20 H20B 109.5
C18 C20 H20C 109.5
H20A C20 H20C 109.5
H20B C20 H20C 109.5
C18 C21 H21A 109.5
C18 C21 H21B 109.5
H21A C21 H21B 109.5
C18 C21 H21C 109.5
H21A C21 H21C 109.5
H21B C21 H21C 109.5
O6 C22 C29 114.3(7)
O6 C22 C23 104.4(7)
C29 C22 C23 112.0(8)
O6 C22 H22 108.7
C29 C22 H22 108.7
C23 C22 H22 108.7
C28 C23 C24 118.7(10)
C28 C23 C22 121.5(9)
C24 C23 C22 119.8(9)
C25 C24 C23 118.4(11)
C25 C24 H24 120.8
C23 C24 H24 120.8
C26 C25 C24 121.4(12)
C26 C25 H25 119.3
C24 C25 H25 119.3
C25 C26 C27 121.1(11)
C25 C26 H26 119.5
C27 C26 H26 119.5
C26 C27 C28 118.4(11)
C26 C27 H27 120.8
C28 C27 H27 120.8
C23 C28 C27 121.8(10)
C23 C28 H28 119.1
C27 C28 H28 119.1
O7 C29 C22 106.4(8)
O7 C29 H29A 110.5
C22 C29 H29A 110.5
O7 C29 H29B 110.5
C22 C29 H29B 110.5
H29A C29 H29B 108.6
N2 C30 C39 111.1(7)
N2 C30 P2 115.0(6)
C39 C30 P2 113.2(6)
N2 C30 H30 105.6
C39 C30 H30 105.6
P2 C30 H30 105.6
O9 C31 C32 108.5(8)
O9 C31 H31A 110
C32 C31 H31A 110
O9 C31 H31B 110
C32 C31 H31B 110
H31A C31 H31B 108.4
C31 C32 H32A 109.5
C31 C32 H32B 109.5
H32A C32 H32B 109.5
C31 C32 H32C 109.5
H32A C32 H32C 109.5
H32B C32 H32C 109.5
C34 C33 O10 110.0(10)
C34 C33 H33A 109.7
O10 C33 H33A 109.7
C34 C33 H33B 109.7
O10 C33 H33B 109.7
H33A C33 H33B 108.2
C33 C34 H34A 109.5
C33 C34 H34B 109.5
H34A C34 H34B 109.5
C33 C34 H34C 109.5
H34A C34 H34C 109.5
H34B C34 H34C 109.5
N2 C35 C36 106.7(7)
N2 C35 C38 108.8(7)
C36 C35 C38 105.9(8)
N2 C35 C37 114.2(7)
C36 C35 C37 111.0(9)
C38 C35 C37 109.9(8)
C35 C36 H36A 109.5
C35 C36 H36B 109.5
H36A C36 H36B 109.5
C35 C36 H36C 109.5
H36A C36 H36C 109.5
H36B C36 H36C 109.5
C35 C37 H37A 109.5
C35 C37 H37B 109.5
H37A C37 H37B 109.5
C35 C37 H37C 109.5
H37A C37 H37C 109.5
H37B C37 H37C 109.5
C35 C38 H38A 109.5
C35 C38 H38B 109.5
H38A C38 H38B 109.5
C35 C38 H38C 109.5
H38A C38 H38C 109.5
H38B C38 H38C 109.5
C42 C39 C40 108.6(9)
C42 C39 C41 106.6(9)
C40 C39 C41 107.1(8)
C42 C39 C30 111.4(8)
C40 C39 C30 113.6(8)
C41 C39 C30 109.1(7)
C39 C40 H40A 109.5
C39 C40 H40B 109.5
H40A C40 H40B 109.5
C39 C40 H40C 109.5
H40A C40 H40C 109.5
H40B C40 H40C 109.5
C39 C41 H41A 109.5
C39 C41 H41B 109.5
H41A C41 H41B 109.5
C39 C41 H41C 109.5
H41A C41 H41C 109.5
H41B C41 H41C 109.5
C39 C42 H42A 109.5
C39 C42 H42B 109.5
H42A C42 H42B 109.5
C39 C42 H42C 109.5
H42A C42 H42C 109.5
H42B C42 H42C 109.5
O1 N1 C9 106.6(6)
O1 N1 C14 106.3(6)
C9 N1 C14 115.3(6)
O6 N2 C30 107.3(6)
O6 N2 C35 105.0(6)
C30 N2 C35 115.8(7)
C1 O1 N1 114.7(5)
C8 O2 H2A 109.5
C10 O4 P1 123.6(6)
C12 O5 P1 119.3(10)
C22 O6 N2 113.8(6)
C29 O7 H7A 109.5
C31 O9 P2 124.5(5)
C33 O10 P2 118.8(7)
O3 P1 O4 113.9(4)
O3 P1 O5 114.8(5)
O4 P1 O5 101.0(4)
O3 P1 C9 114.5(4)
O4 P1 C9 113.2(4)
O5 P1 C9 97.7(4)
O8 P2 O9 113.6(4)
O8 P2 O10 114.9(4)
O9 P2 O10 100.9(3)
O8 P2 C30 115.5(4)
O9 P2 C30 111.5(4)
O10 P2 C30 98.8(4)

loop_
_geom_bond_atom_site_label_1
_geom_bond_atom_site_label_2
_geom_bond_distance
C1 O1 1.442(9)
C1 C2 1.497(11)
C1 C8 1.501(13)
C1 H1 0.98
C2 C3 1.362(13)
C2 C7 1.390(12)
C3 C4 1.375(15)
C3 H3 0.93
C4 C5 1.371(17)
C4 H4 0.93
C5 C6 1.331(17)
C5 H5 0.93
C6 C7 1.387(14)
C6 H6 0.93
C7 H7 0.93
C8 O2 1.399(10)
C8 H8A 0.97
C8 H8B 0.97
C9 N1 1.496(10)
C9 C18 1.569(12)
C9 P1 1.848(9)
C9 H9 0.98
C10 C11 1.459(14)
C10 O4 1.465(11)
C10 H10A 0.97
C10 H10B 0.97
C11 H11A 0.96
C11 H11B 0.96
C11 H11C 0.96
C12 C13 1.06(4)
C12 O5 1.470(16)
C12 H12A 0.97
C12 H12B 0.97
C13 H13A 0.96
C13 H13B 0.96
C13 H13C 0.96
C14 N1 1.502(10)
C14 C15 1.522(12)
C14 C17 1.529(12)
C14 C16 1.531(12)
C15 H15A 0.96
C15 H15B 0.96
C15 H15C 0.96
C16 H16A 0.96
C16 H16B 0.96
C16 H16C 0.96
C17 H17A 0.96
C17 H17B 0.96
C17 H17C 0.96
C18 C20 1.522(13)
C18 C19 1.541(14)
C18 C21 1.553(14)
C19 H19A 0.96
C19 H19B 0.96
C19 H19C 0.96
C20 H20A 0.96
C20 H20B 0.96
C20 H20C 0.96
C21 H21A 0.96
C21 H21B 0.96
C21 H21C 0.96
C22 O6 1.444(9)
C22 C29 1.526(12)
C22 C23 1.526(12)
C22 H22 0.98
C23 C28 1.364(12)
C23 C24 1.402(12)
C24 C25 1.396(14)
C24 H24 0.93
C25 C26 1.343(15)
C25 H25 0.93
C26 C27 1.363(15)
C26 H26 0.93
C27 C28 1.397(13)
C27 H27 0.93
C28 H28 0.93
C29 O7 1.405(11)
C29 H29A 0.97
C29 H29B 0.97
C30 N2 1.495(10)
C30 C39 1.581(11)
C30 P2 1.840(8)
C30 H30 0.98
C31 O9 1.447(10)
C31 C32 1.497(12)
C31 H31A 0.97
C31 H31B 0.97
C32 H32A 0.96
C32 H32B 0.96
C32 H32C 0.96
C33 C34 1.430(15)
C33 O10 1.448(12)
C33 H33A 0.97
C33 H33B 0.97
C34 H34A 0.96
C34 H34B 0.96
C34 H34C 0.96
C35 N2 1.513(10)
C35 C36 1.531(13)
C35 C38 1.531(12)
C35 C37 1.536(12)
C36 H36A 0.96
C36 H36B 0.96
C36 H36C 0.96
C37 H37A 0.96
C37 H37B 0.96
C37 H37C 0.96
C38 H38A 0.96
C38 H38B 0.96
C38 H38C 0.96
C39 C42 1.523(14)
C39 C40 1.526(13)
C39 C41 1.529(13)
C40 H40A 0.96
C40 H40B 0.96
C40 H40C 0.96
C41 H41A 0.96
C41 H41B 0.96
C41 H41C 0.96
C42 H42A 0.96
C42 H42B 0.96
C42 H42C 0.96
N1 O1 1.466(8)
N2 O6 1.466(8)
O2 H2A 0.82
O3 P1 1.478(7)
O4 P1 1.564(7)
O5 P1 1.582(7)
O7 H7A 0.82
O8 P2 1.474(6)
O9 P2 1.567(6)
O10 P2 1.585(7)
